data_7160396
loop_
_publ_author_name
'Chang, Xin'
'Han, Xiao-Wen'
'Zhu, Hai-Tao'
'Zhou, Ni-Ni'
'Yang, Nan'
'Shen, Cheng-Ping'
'Qi, Chunxuan'
'Zhou, An-Xi'
'Feng, Hai-Tao'
'Tang, Ben Zhong'

_publ_section_title
;
 Phosphinylation/cyclization of propynolaldehydes to isobenzo-furanylic
 phosphine oxides displaying AIE properties.
;
_journal_issue 13
_journal_name_full 'Organic &amp; biomolecular chemistry'
_journal_page_first 3154
_journal_page_last 3162
_journal_paper_doi 10.1039/d5ob00061k
_journal_volume 23
_journal_year 2025
_chemical_formula_moiety 'C34 H24 F O2 P, 1[]'
_chemical_formula_sum 'C34 H24 F O2 P'
_chemical_formula_weight 514.50
_space_group_crystal_system triclinic
_space_group_IT_number 2
_space_group_name_Hall '-P 1'
_space_group_name_H-M_alt 'P -1'
_atom_sites_solution_hydrogens geom
_atom_sites_solution_primary dual
_audit_creation_date 2023-09-26
_audit_creation_method
;
Olex2 1.5
(compiled 2023.08.24 svn.re1ec1418 for OlexSys, GUI svn.r6817)
;
_audit_update_record
;
2024-11-01 deposited with the CCDC.	2025-02-26 downloaded from the CCDC.
;
_cell_angle_alpha 68.506(2)
_cell_angle_beta 85.739(4)
_cell_angle_gamma 70.953(2)
_cell_formula_units_Z 2
_cell_length_a 9.3555(5)
_cell_length_b 11.2209(8)
_cell_length_c 14.2183(8)
_cell_measurement_reflns_used 4715
_cell_measurement_temperature 150.00
_cell_measurement_theta_max 56.888
_cell_measurement_theta_min 2.908
_cell_volume 1311.02(14)
_computing_cell_refinement 'SAINT V8.40B (?, 2016)'
_computing_data_reduction 'SAINT V8.40B (?, 2016)'
_computing_molecular_graphics 'Olex2 1.5 (Dolomanov et al., 2009)'
_computing_publication_material 'Olex2 1.5 (Dolomanov et al., 2009)'
_computing_structure_refinement 'SHELXL 2018/3 (Sheldrick, 2015)'
_computing_structure_solution 'SHELXT 2014/5 (Sheldrick, 2014)'
_diffrn_ambient_temperature 150.00
_diffrn_measured_fraction_theta_full 0.997
_diffrn_measured_fraction_theta_max 0.987
_diffrn_measurement_device_type 'Bruker APEX-II CCD'
_diffrn_measurement_method '\f and \w scans'
_diffrn_radiation_monochromator graphite
_diffrn_radiation_type MoK\a
_diffrn_radiation_wavelength 0.71073
_diffrn_reflns_av_R_equivalents 0.0593
_diffrn_reflns_av_unetI/netI 0.0532
_diffrn_reflns_Laue_measured_fraction_full 0.997
_diffrn_reflns_Laue_measured_fraction_max 0.987
_diffrn_reflns_limit_h_max 11
_diffrn_reflns_limit_h_min -11
_diffrn_reflns_limit_k_max 13
_diffrn_reflns_limit_k_min -13
_diffrn_reflns_limit_l_max 17
_diffrn_reflns_limit_l_min -17
_diffrn_reflns_number 15171
_diffrn_reflns_point_group_measured_fraction_full 0.997
_diffrn_reflns_point_group_measured_fraction_max 0.987
_diffrn_reflns_theta_full 25.242
_diffrn_reflns_theta_max 26.377
_diffrn_reflns_theta_min 1.541
_diffrn_source_current 1.4
_diffrn_source_power 0.07
_diffrn_source_voltage 50.0
_diffrn_standards_number 0
_exptl_absorpt_coefficient_mu 0.142
_exptl_absorpt_correction_T_max 0.7512
_exptl_absorpt_correction_T_min 0.6360
_exptl_absorpt_correction_type multi-scan
_exptl_absorpt_process_details
;
SADABS-2016/2 (Bruker,2016/2) was used for absorption correction.
wR2(int) was 0.1859 before and 0.0586 after correction.
The Ratio of minimum to maximum transmission is 0.8466.
The \l/2 correction factor is Not present.
;
_exptl_crystal_colour yellow
_exptl_crystal_colour_primary yellow
_exptl_crystal_density_diffrn 1.303
_exptl_crystal_description block
_exptl_crystal_F_000 536
_exptl_crystal_size_max 0.16
_exptl_crystal_size_mid 0.13
_exptl_crystal_size_min 0.12
_refine_diff_density_max 0.322
_refine_diff_density_min -0.491
_refine_diff_density_rms 0.053
_refine_ls_extinction_method none
_refine_ls_goodness_of_fit_ref 1.057
_refine_ls_hydrogen_treatment constr
_refine_ls_matrix_type full
_refine_ls_number_parameters 374
_refine_ls_number_reflns 5286
_refine_ls_number_restraints 122
_refine_ls_restrained_S_all 1.089
_refine_ls_R_factor_all 0.0574
_refine_ls_R_factor_gt 0.0429
_refine_ls_shift/su_max 0.001
_refine_ls_shift/su_mean 0.000
_refine_ls_structure_factor_coef Fsqd
_refine_ls_weighting_details 'w=1/[\s^2^(Fo^2^)+(0.0515P)^2^+0.2913P] where P=(Fo^2^+2Fc^2^)/3'
_refine_ls_weighting_scheme calc
_refine_ls_wR_factor_gt 0.1064
_refine_ls_wR_factor_ref 0.1152
_reflns_Friedel_coverage 0.000
_reflns_number_gt 4249
_reflns_number_total 5286
_reflns_threshold_expression 'I > 2\s(I)'
_cod_data_source_file d5ob00061k2.cif
_cod_data_source_block 1_sq
_cod_depositor_comments 'Adding full bibliography for 7160396--7160397.cif.'
_cod_database_code 7160396
_shelx_shelxl_version_number 2018/3
_shelx_space_group_comment
;
The symmetry employed for this shelxl refinement is uniquely defined
by the following loop, which should always be used as a source of
symmetry information in preference to the above space-group names.
They are only intended as comments.
;
_shelx_estimated_absorpt_t_max 0.983
_shelx_estimated_absorpt_t_min 0.978
_olex2_refinement_description
;
1. Fixed Uiso
 At 1.2 times of:
  All C(H) groups
2. Restrained distances
 P1-C23 = P1-C39
 1.9 with sigma of 0.01
3. Uiso/Uaniso restraints and constraints
C23 \\sim C28 \\sim C27 \\sim C26 \\sim C25 \\sim C24 \\sim P1 \\sim O2: within
2A with sigma of 0.01 and sigma for terminal atoms of 0.02 within 2A
4. Rigid body (RIGU) restrains
 C28, C27, C26, C25, C24, C23, C40, C37, C36, C35, C38, C39
 with sigma for 1-2 distances of 0.001 and sigma for 1-3 distances of 0.002
5. Others
 Sof(C40)=Sof(H40)=Sof(C37)=Sof(H37)=Sof(C36)=Sof(H36)=Sof(C35)=Sof(H35)=
 Sof(C38)=Sof(H38)=Sof(C39)=1-FVAR(1)
 Sof(C23)=Sof(C28)=Sof(H28)=Sof(C27)=Sof(H27)=Sof(C26)=Sof(H26)=Sof(C25)=
 Sof(H25)=Sof(C24)=Sof(H24)=FVAR(1)
6.a Aromatic/amide H refined with riding coordinates:
 C1(H1), C2(H2), C4(H4), C9(H9), C12(H12), C13(H13), C14(H14), C15(H15),
 C16(H16), C18(H18), C19(H19), C20(H20), C21(H21), C22(H22), C28(H28), C27(H27),
  C26(H26), C25(H25), C24(H24), C30(H30), C31(H31), C32(H32), C33(H33),
 C34(H34), C40(H40), C37(H37), C36(H36), C35(H35), C38(H38)
6.b Fitted hexagon refined as free rotating group:
 C23(C28,C27,C26,C25,C24), C40(C37,C36,C35,C38,C39)
;
_platon_squeeze_void_probe_radius 1.20
_olex2_submission_special_instructions 'No special instructions were received'

loop_
_space_group_symop_operation_xyz
'x, y, z'
'-x, -y, -z'

loop_
_atom_site_label
_atom_site_type_symbol
_atom_site_fract_x
_atom_site_fract_y
_atom_site_fract_z
_atom_site_U_iso_or_equiv
_atom_site_adp_type
_atom_site_occupancy
_atom_site_site_symmetry_order
_atom_site_calc_flag
_atom_site_refinement_flags_posn
_atom_site_refinement_flags_adp
_atom_site_refinement_flags_occupancy
_atom_site_disorder_assembly
_atom_site_disorder_group
P1 P 0.31007(5) 0.44538(5) 0.81178(3) 0.03367(14) Uani 1 1 d D U . . .
F1 F 0.31637(12) 0.63290(10) 0.33069(7) 0.0384(3) Uani 1 1 d . . . . .
O1 O 0.25973(12) 0.40621(11) 0.64216(8) 0.0275(2) Uani 1 1 d . . . . .
O2 O 0.3550(2) 0.54546(19) 0.83771(12) 0.0640(5) Uani 1 1 d . U . . .
C1 C 0.3704(2) 0.80150(19) 0.49570(15) 0.0392(4) Uani 1 1 d . . . . .
H1 H 0.392213 0.881051 0.489251 0.047 Uiso 1 1 calc R U . . .
C2 C 0.3606(2) 0.77319(18) 0.40644(14) 0.0373(4) Uani 1 1 d . . . . .
H2 H 0.378057 0.832134 0.342280 0.045 Uiso 1 1 calc R U . . .
C3 C 0.32638(18) 0.66231(17) 0.41412(13) 0.0310(4) Uani 1 1 d . . . . .
C4 C 0.34970(18) 0.71839(17) 0.58944(14) 0.0334(4) Uani 1 1 d . . . . .
H4 H 0.357683 0.738666 0.647726 0.040 Uiso 1 1 calc R U . . .
C5 C 0.31554(17) 0.59965(16) 0.59783(12) 0.0277(3) Uani 1 1 d . . . . .
C6 C 0.30059(17) 0.57202(16) 0.50865(12) 0.0262(3) Uani 1 1 d . . . . .
C7 C 0.29001(18) 0.49478(17) 0.67776(12) 0.0288(3) Uani 1 1 d . . . . .
C8 C 0.26537(17) 0.45270(16) 0.53919(11) 0.0255(3) Uani 1 1 d . . . . .
C9 C 0.23758(17) 0.38082(16) 0.48109(12) 0.0266(3) Uani 1 1 d . . . . .
H9 H 0.245153 0.420994 0.410152 0.032 Uiso 1 1 calc R U . . .
C10 C 0.20235(17) 0.26509(16) 0.51097(12) 0.0260(3) Uani 1 1 d . . . . .
C11 C 0.18665(18) 0.20900(16) 0.43349(12) 0.0276(3) Uani 1 1 d . . . . .
C12 C 0.0683(2) 0.15758(17) 0.43679(13) 0.0328(4) Uani 1 1 d . . . . .
H12 H 0.000578 0.155198 0.490141 0.039 Uiso 1 1 calc R U . . .
C13 C 0.0486(2) 0.10987(19) 0.36288(14) 0.0400(4) Uani 1 1 d . . . . .
H13 H -0.033545 0.076855 0.364974 0.048 Uiso 1 1 calc R U . . .
C14 C 0.1490(2) 0.11057(19) 0.28610(14) 0.0412(4) Uani 1 1 d . . . . .
H14 H 0.136889 0.076268 0.236296 0.049 Uiso 1 1 calc R U . . .
C15 C 0.2669(2) 0.16117(19) 0.28182(13) 0.0397(4) Uani 1 1 d . . . . .
H15 H 0.334893 0.162500 0.228651 0.048 Uiso 1 1 calc R U . . .
C16 C 0.2861(2) 0.21004(18) 0.35523(13) 0.0331(4) Uani 1 1 d . . . . .
H16 H 0.367356 0.244369 0.352086 0.040 Uiso 1 1 calc R U . . .
C17 C 0.17364(18) 0.18761(17) 0.61659(12) 0.0279(3) Uani 1 1 d . . . . .
C18 C 0.2612(2) 0.05235(19) 0.66356(14) 0.0399(4) Uani 1 1 d . . . . .
H18 H 0.342012 0.011697 0.629173 0.048 Uiso 1 1 calc R U . . .
C19 C 0.2311(3) -0.0235(2) 0.76024(16) 0.0544(6) Uani 1 1 d . . . . .
H19 H 0.291901 -0.115215 0.792095 0.065 Uiso 1 1 calc R U . . .
C20 C 0.1123(3) 0.0353(3) 0.80974(15) 0.0564(6) Uani 1 1 d . . . . .
H20 H 0.090676 -0.016677 0.875410 0.068 Uiso 1 1 calc R U . . .
C21 C 0.0249(2) 0.1689(2) 0.76436(15) 0.0484(5) Uani 1 1 d . . . . .
H21 H -0.056382 0.208949 0.798785 0.058 Uiso 1 1 calc R U . . .
C22 C 0.05592(19) 0.2445(2) 0.66860(13) 0.0353(4) Uani 1 1 d . . . . .
H22 H -0.004090 0.336751 0.637899 0.042 Uiso 1 1 calc R U . . .
C23 C 0.4465(4) 0.2896(4) 0.8539(4) 0.0334(9) Uani 0.655(14) 1 d DG U P A 1
C28 C 0.4280(4) 0.1745(4) 0.8480(5) 0.0387(11) Uani 0.655(14) 1 d G U P A 1
H28 H 0.335078 0.179457 0.821470 0.046 Uiso 0.655(14) 1 calc R U P A 1
C27 C 0.5454(5) 0.0521(4) 0.8810(4) 0.0417(10) Uani 0.655(14) 1 d G U P A 1
H27 H 0.532707 -0.026560 0.876992 0.050 Uiso 0.655(14) 1 calc R U P A 1
C26 C 0.6813(3) 0.0448(6) 0.9198(3) 0.0428(13) Uani 0.655(14) 1 d G U P A 1
H26 H 0.761528 -0.038808 0.942362 0.051 Uiso 0.655(14) 1 calc R U P A 1
C25 C 0.6998(3) 0.1599(7) 0.9257(3) 0.0438(13) Uani 0.655(14) 1 d G U P A 1
H25 H 0.792722 0.154961 0.952212 0.053 Uiso 0.655(14) 1 calc R U P A 1
C24 C 0.5824(4) 0.2823(6) 0.8927(3) 0.0386(10) Uani 0.655(14) 1 d G U P A 1
H24 H 0.595094 0.360980 0.896690 0.046 Uiso 0.655(14) 1 calc R U P A 1
C29 C 0.13627(19) 0.42158(17) 0.86395(12) 0.0295(3) Uani 1 1 d . . . . .
C30 C -0.0007(2) 0.48513(19) 0.80747(13) 0.0363(4) Uani 1 1 d . . . . .
H30 H -0.003331 0.537508 0.737455 0.044 Uiso 1 1 calc R U . . .
C31 C -0.1336(2) 0.4719(2) 0.85356(14) 0.0411(4) Uani 1 1 d . . . . .
H31 H -0.227059 0.514759 0.814822 0.049 Uiso 1 1 calc R U . . .
C32 C -0.1306(2) 0.39665(18) 0.95565(14) 0.0372(4) Uani 1 1 d . . . . .
H32 H -0.222046 0.388204 0.986727 0.045 Uiso 1 1 calc R U . . .
C33 C 0.0048(2) 0.33371(19) 1.01264(13) 0.0363(4) Uani 1 1 d . . . . .
H33 H 0.006526 0.282332 1.082801 0.044 Uiso 1 1 calc R U . . .
C34 C 0.1380(2) 0.34595(18) 0.96686(13) 0.0349(4) Uani 1 1 d . . . . .
H34 H 0.231181 0.302468 1.005891 0.042 Uiso 1 1 calc R U . . .
C40 C 0.4127(6) 0.1591(7) 0.8427(8) 0.0272(14) Uani 0.345(14) 1 d G . P A 2
H40 H 0.312832 0.178552 0.818024 0.033 Uiso 0.345(14) 1 calc R U P A 2
C37 C 0.5149(8) 0.0288(6) 0.8683(6) 0.0317(15) Uani 0.345(14) 1 d G . P A 2
H37 H 0.484859 -0.040706 0.861219 0.038 Uiso 0.345(14) 1 calc R U P A 2
C36 C 0.6610(6) 0.0003(7) 0.9044(4) 0.0317(16) Uani 0.345(14) 1 d G . P A 2
H36 H 0.730845 -0.088727 0.921888 0.038 Uiso 0.345(14) 1 calc R U P A 2
C35 C 0.7049(4) 0.1020(10) 0.9147(4) 0.0292(18) Uani 0.345(14) 1 d G . P A 2
H35 H 0.804805 0.082509 0.939364 0.035 Uiso 0.345(14) 1 calc R U P A 2
C38 C 0.6028(7) 0.2322(9) 0.8891(5) 0.0293(15) Uani 0.345(14) 1 d G . P A 2
H38 H 0.632781 0.301768 0.896170 0.035 Uiso 0.345(14) 1 calc R U P A 2
C39 C 0.4566(7) 0.2608(7) 0.8530(8) 0.0289(15) Uani 0.345(14) 1 d DG . P A 2

loop_
_atom_site_aniso_label
_atom_site_aniso_U_11
_atom_site_aniso_U_22
_atom_site_aniso_U_33
_atom_site_aniso_U_23
_atom_site_aniso_U_13
_atom_site_aniso_U_12
P1 0.0391(3) 0.0512(3) 0.0277(2) -0.0233(2) 0.00877(18) -0.0275(2)
F1 0.0466(6) 0.0387(6) 0.0252(5) -0.0077(4) 0.0075(4) -0.0134(5)
O1 0.0357(6) 0.0307(6) 0.0226(5) -0.0117(5) 0.0045(4) -0.0172(5)
O2 0.0856(11) 0.1006(13) 0.0584(9) -0.0574(9) 0.0312(8) -0.0704(11)
C1 0.0366(9) 0.0297(9) 0.0546(11) -0.0147(9) 0.0082(8) -0.0168(7)
C2 0.0345(9) 0.0302(9) 0.0401(10) -0.0048(8) 0.0086(7) -0.0117(7)
C3 0.0276(8) 0.0311(9) 0.0295(8) -0.0087(7) 0.0045(6) -0.0066(7)
C4 0.0293(8) 0.0318(9) 0.0449(10) -0.0183(8) 0.0060(7) -0.0131(7)
C5 0.0227(7) 0.0298(9) 0.0329(8) -0.0144(7) 0.0041(6) -0.0087(6)
C6 0.0222(7) 0.0262(8) 0.0298(8) -0.0111(7) 0.0050(6) -0.0069(6)
C7 0.0324(8) 0.0340(9) 0.0293(8) -0.0173(7) 0.0062(7) -0.0171(7)
C8 0.0254(7) 0.0293(8) 0.0224(7) -0.0100(6) 0.0045(6) -0.0096(6)
C9 0.0287(8) 0.0298(9) 0.0215(7) -0.0097(7) 0.0015(6) -0.0091(6)
C10 0.0227(7) 0.0292(8) 0.0261(8) -0.0116(7) -0.0012(6) -0.0059(6)
C11 0.0305(8) 0.0250(8) 0.0251(8) -0.0079(7) -0.0044(6) -0.0062(6)
C12 0.0358(9) 0.0333(9) 0.0295(8) -0.0084(7) -0.0042(7) -0.0134(7)
C13 0.0500(11) 0.0380(10) 0.0351(10) -0.0093(8) -0.0116(8) -0.0197(8)
C14 0.0653(12) 0.0320(10) 0.0293(9) -0.0127(8) -0.0107(8) -0.0148(9)
C15 0.0535(11) 0.0371(10) 0.0284(9) -0.0154(8) 0.0024(8) -0.0106(8)
C16 0.0355(9) 0.0350(10) 0.0316(9) -0.0147(8) 0.0020(7) -0.0120(7)
C17 0.0325(8) 0.0306(9) 0.0248(8) -0.0099(7) -0.0031(6) -0.0149(7)
C18 0.0527(11) 0.0342(10) 0.0325(9) -0.0110(8) -0.0078(8) -0.0127(8)
C19 0.0885(17) 0.0385(11) 0.0348(11) -0.0014(9) -0.0169(11) -0.0282(11)
C20 0.0869(17) 0.0702(16) 0.0253(9) -0.0071(10) 0.0009(10) -0.0534(14)
C21 0.0538(12) 0.0705(15) 0.0333(10) -0.0183(10) 0.0131(9) -0.0390(11)
C22 0.0319(9) 0.0455(10) 0.0331(9) -0.0145(8) 0.0034(7) -0.0185(8)
C23 0.0253(14) 0.0541(19) 0.0195(18) -0.0132(17) 0.0044(12) -0.0122(13)
C28 0.0266(16) 0.055(2) 0.031(2) -0.0150(17) -0.0010(15) -0.0075(13)
C27 0.0311(18) 0.054(2) 0.0322(18) -0.0125(15) 0.0070(13) -0.0081(14)
C26 0.0293(15) 0.054(3) 0.0284(17) -0.0008(17) 0.0043(12) -0.0081(15)
C25 0.0302(14) 0.059(3) 0.0280(16) -0.0009(17) -0.0022(12) -0.0129(15)
C24 0.0288(14) 0.056(2) 0.0265(15) -0.0089(18) 0.0006(12) -0.0149(15)
C29 0.0363(9) 0.0325(9) 0.0285(8) -0.0187(7) 0.0076(7) -0.0147(7)
C30 0.0379(9) 0.0401(10) 0.0281(9) -0.0124(8) 0.0051(7) -0.0097(8)
C31 0.0316(9) 0.0458(11) 0.0376(10) -0.0128(9) 0.0036(7) -0.0050(8)
C32 0.0350(9) 0.0380(10) 0.0403(10) -0.0176(8) 0.0130(8) -0.0126(8)
C33 0.0432(10) 0.0381(10) 0.0286(9) -0.0127(8) 0.0075(7) -0.0147(8)
C34 0.0358(9) 0.0406(10) 0.0302(9) -0.0148(8) 0.0020(7) -0.0125(8)
C40 0.027(3) 0.039(3) 0.016(3) -0.012(2) 0.004(2) -0.0099(19)
C37 0.024(3) 0.039(3) 0.029(3) -0.009(2) 0.002(2) -0.0099(19)
C36 0.026(2) 0.041(3) 0.026(3) -0.010(2) 0.0026(19) -0.012(2)
C35 0.022(2) 0.042(4) 0.024(3) -0.013(3) 0.0038(18) -0.010(2)
C38 0.025(2) 0.044(4) 0.019(2) -0.015(3) 0.0035(18) -0.008(2)
C39 0.027(2) 0.042(3) 0.019(3) -0.012(3) 0.001(2) -0.010(2)

loop_
_atom_type_symbol
_atom_type_description
_atom_type_scat_dispersion_real
_atom_type_scat_dispersion_imag
_atom_type_scat_source
C C 0.0033 0.0016 'International Tables Vol C Tables 4.2.6.8 and 6.1.1.4'
H H 0.0000 0.0000 'International Tables Vol C Tables 4.2.6.8 and 6.1.1.4'
F F 0.0171 0.0103 'International Tables Vol C Tables 4.2.6.8 and 6.1.1.4'
O O 0.0106 0.0060 'International Tables Vol C Tables 4.2.6.8 and 6.1.1.4'
P P 0.1023 0.0942 'International Tables Vol C Tables 4.2.6.8 and 6.1.1.4'

loop_
_geom_angle_atom_site_label_1
_geom_angle_atom_site_label_2
_geom_angle_atom_site_label_3
_geom_angle
_geom_angle_site_symmetry_1
_geom_angle_site_symmetry_3
_geom_angle_publ_flag
O2 P1 C7 110.43(9) . . ?
O2 P1 C23 111.07(17) . . ?
O2 P1 C29 114.21(8) . . ?
O2 P1 C39 116.3(2) . . ?
C7 P1 C29 107.75(8) . . ?
C7 P1 C39 102.9(3) . . ?
C23 P1 C7 106.3(2) . . ?
C23 P1 C29 106.70(18) . . ?
C29 P1 C39 104.3(3) . . ?
C8 O1 C7 108.84(12) . . ?
C2 C1 H1 118.9 . . ?
C4 C1 H1 118.9 . . ?
C4 C1 C2 122.29(16) . . ?
C1 C2 H2 120.2 . . ?
C3 C2 C1 119.53(16) . . ?
C3 C2 H2 120.2 . . ?
F1 C3 C6 117.56(14) . . ?
C2 C3 F1 120.80(15) . . ?
C2 C3 C6 121.64(16) . . ?
C1 C4 H4 120.9 . . ?
C1 C4 C5 118.20(16) . . ?
C5 C4 H4 120.9 . . ?
C4 C5 C6 120.19(15) . . ?
C7 C5 C4 134.09(16) . . ?
C7 C5 C6 105.73(14) . . ?
C3 C6 C5 118.11(14) . . ?
C8 C6 C3 134.26(15) . . ?
C8 C6 C5 107.61(14) . . ?
O1 C7 P1 116.97(12) . . ?
C5 C7 P1 132.93(12) . . ?
C5 C7 O1 109.64(13) . . ?
O1 C8 C6 108.18(13) . . ?
O1 C8 C9 121.27(14) . . ?
C6 C8 C9 130.56(14) . . ?
C8 C9 H9 114.8 . . ?
C10 C9 C8 130.44(15) . . ?
C10 C9 H9 114.8 . . ?
C9 C10 C11 118.95(14) . . ?
C9 C10 C17 125.41(14) . . ?
C17 C10 C11 115.63(14) . . ?
C12 C11 C10 120.00(15) . . ?
C16 C11 C10 121.21(15) . . ?
C16 C11 C12 118.76(15) . . ?
C11 C12 H12 119.6 . . ?
C13 C12 C11 120.72(17) . . ?
C13 C12 H12 119.6 . . ?
C12 C13 H13 120.1 . . ?
C14 C13 C12 119.82(17) . . ?
C14 C13 H13 120.1 . . ?
C13 C14 H14 119.9 . . ?
C15 C14 C13 120.14(16) . . ?
C15 C14 H14 119.9 . . ?
C14 C15 H15 119.9 . . ?
C14 C15 C16 120.10(17) . . ?
C16 C15 H15 119.9 . . ?
C11 C16 H16 119.8 . . ?
C15 C16 C11 120.46(16) . . ?
C15 C16 H16 119.8 . . ?
C18 C17 C10 119.80(15) . . ?
C22 C17 C10 121.61(15) . . ?
C22 C17 C18 118.50(16) . . ?
C17 C18 H18 119.7 . . ?
C19 C18 C17 120.61(19) . . ?
C19 C18 H18 119.7 . . ?
C18 C19 H19 120.2 . . ?
C20 C19 C18 119.7(2) . . ?
C20 C19 H19 120.2 . . ?
C19 C20 H20 119.8 . . ?
C21 C20 C19 120.40(18) . . ?
C21 C20 H20 119.8 . . ?
C20 C21 H21 120.1 . . ?
C20 C21 C22 119.8(2) . . ?
C22 C21 H21 120.1 . . ?
C17 C22 H22 119.5 . . ?
C21 C22 C17 120.98(19) . . ?
C21 C22 H22 119.5 . . ?
C28 C23 P1 123.2(2) . . ?
C28 C23 C24 120.0 . . ?
C24 C23 P1 116.8(2) . . ?
C23 C28 H28 120.0 . . ?
C23 C28 C27 120.0 . . ?
C27 C28 H28 120.0 . . ?
C28 C27 H27 120.0 . . ?
C28 C27 C26 120.0 . . ?
C26 C27 H27 120.0 . . ?
C27 C26 H26 120.0 . . ?
C27 C26 C25 120.0 . . ?
C25 C26 H26 120.0 . . ?
C26 C25 H25 120.0 . . ?
C24 C25 C26 120.0 . . ?
C24 C25 H25 120.0 . . ?
C23 C24 H24 120.0 . . ?
C25 C24 C23 120.0 . . ?
C25 C24 H24 120.0 . . ?
C30 C29 P1 122.19(13) . . ?
C30 C29 C34 119.33(15) . . ?
C34 C29 P1 118.25(13) . . ?
C29 C30 H30 120.1 . . ?
C31 C30 C29 119.87(17) . . ?
C31 C30 H30 120.1 . . ?
C30 C31 H31 119.8 . . ?
C32 C31 C30 120.31(17) . . ?
C32 C31 H31 119.8 . . ?
C31 C32 H32 119.8 . . ?
C33 C32 C31 120.32(16) . . ?
C33 C32 H32 119.8 . . ?
C32 C33 H33 120.2 . . ?
C32 C33 C34 119.61(17) . . ?
C34 C33 H33 120.2 . . ?
C29 C34 H34 119.7 . . ?
C33 C34 C29 120.56(17) . . ?
C33 C34 H34 119.7 . . ?
C37 C40 H40 120.0 . . ?
C37 C40 C39 120.0 . . ?
C39 C40 H40 120.0 . . ?
C40 C37 H37 120.0 . . ?
C40 C37 C36 120.0 . . ?
C36 C37 H37 120.0 . . ?
C37 C36 H36 120.0 . . ?
C35 C36 C37 120.0 . . ?
C35 C36 H36 120.0 . . ?
C36 C35 H35 120.0 . . ?
C36 C35 C38 120.0 . . ?
C38 C35 H35 120.0 . . ?
C35 C38 H38 120.0 . . ?
C35 C38 C39 120.0 . . ?
C39 C38 H38 120.0 . . ?
C40 C39 P1 118.7(4) . . ?
C38 C39 P1 121.3(4) . . ?
C38 C39 C40 120.0 . . ?

loop_
_geom_bond_atom_site_label_1
_geom_bond_atom_site_label_2
_geom_bond_distance
_geom_bond_site_symmetry_2
_geom_bond_publ_flag
P1 O2 1.4857(14) . ?
P1 C7 1.7845(17) . ?
P1 C23 1.713(4) . ?
P1 C29 1.7957(16) . ?
P1 C39 1.972(5) . ?
F1 C3 1.360(2) . ?
O1 C7 1.3776(19) . ?
O1 C8 1.3657(18) . ?
C1 H1 0.9500 . ?
C1 C2 1.433(3) . ?
C1 C4 1.361(3) . ?
C2 H2 0.9500 . ?
C2 C3 1.348(3) . ?
C3 C6 1.416(2) . ?
C4 H4 0.9500 . ?
C4 C5 1.431(2) . ?
C5 C6 1.438(2) . ?
C5 C7 1.377(2) . ?
C6 C8 1.389(2) . ?
C8 C9 1.434(2) . ?
C9 H9 0.9500 . ?
C9 C10 1.353(2) . ?
C10 C11 1.491(2) . ?
C10 C17 1.490(2) . ?
C11 C12 1.396(2) . ?
C11 C16 1.395(2) . ?
C12 H12 0.9500 . ?
C12 C13 1.390(2) . ?
C13 H13 0.9500 . ?
C13 C14 1.386(3) . ?
C14 H14 0.9500 . ?
C14 C15 1.385(3) . ?
C15 H15 0.9500 . ?
C15 C16 1.390(2) . ?
C16 H16 0.9500 . ?
C17 C18 1.395(3) . ?
C17 C22 1.391(2) . ?
C18 H18 0.9500 . ?
C18 C19 1.391(3) . ?
C19 H19 0.9500 . ?
C19 C20 1.383(4) . ?
C20 H20 0.9500 . ?
C20 C21 1.379(3) . ?
C21 H21 0.9500 . ?
C21 C22 1.383(3) . ?
C22 H22 0.9500 . ?
C23 C28 1.3900 . ?
C23 C24 1.3900 . ?
C28 H28 0.9500 . ?
C28 C27 1.3900 . ?
C27 H27 0.9500 . ?
C27 C26 1.3900 . ?
C26 H26 0.9500 . ?
C26 C25 1.3900 . ?
C25 H25 0.9500 . ?
C25 C24 1.3900 . ?
C24 H24 0.9500 . ?
C29 C30 1.390(3) . ?
C29 C34 1.395(2) . ?
C30 H30 0.9500 . ?
C30 C31 1.387(3) . ?
C31 H31 0.9500 . ?
C31 C32 1.383(3) . ?
C32 H32 0.9500 . ?
C32 C33 1.381(3) . ?
C33 H33 0.9500 . ?
C33 C34 1.386(2) . ?
C34 H34 0.9500 . ?
C40 H40 0.9500 . ?
C40 C37 1.3900 . ?
C40 C39 1.3900 . ?
C37 H37 0.9500 . ?
C37 C36 1.3900 . ?
C36 H36 0.9500 . ?
C36 C35 1.3900 . ?
C35 H35 0.9500 . ?
C35 C38 1.3900 . ?
C38 H38 0.9500 . ?
C38 C39 1.3900 . ?

loop_
_geom_torsion_atom_site_label_1
_geom_torsion_atom_site_label_2
_geom_torsion_atom_site_label_3
_geom_torsion_atom_site_label_4
_geom_torsion
_geom_torsion_site_symmetry_1
_geom_torsion_site_symmetry_2
_geom_torsion_site_symmetry_3
_geom_torsion_site_symmetry_4
_geom_torsion_publ_flag
P1 C23 C28 C27 178.1(4) . . . . ?
P1 C23 C24 C25 -178.2(4) . . . . ?
P1 C29 C30 C31 -174.87(14) . . . . ?
P1 C29 C34 C33 174.73(13) . . . . ?
F1 C3 C6 C5 178.07(13) . . . . ?
F1 C3 C6 C8 0.1(3) . . . . ?
O1 C8 C9 C10 0.6(3) . . . . ?
O2 P1 C7 O1 175.26(12) . . . . ?
O2 P1 C7 C5 4.1(2) . . . . ?
O2 P1 C23 C28 173.96(17) . . . . ?
O2 P1 C23 C24 -7.9(3) . . . . ?
O2 P1 C29 C30 98.96(16) . . . . ?
O2 P1 C29 C34 -75.45(16) . . . . ?
C1 C2 C3 F1 -179.96(15) . . . . ?
C1 C2 C3 C6 -0.4(3) . . . . ?
C1 C4 C5 C6 -1.4(2) . . . . ?
C1 C4 C5 C7 179.07(18) . . . . ?
C2 C1 C4 C5 -0.6(3) . . . . ?
C2 C3 C6 C5 -1.5(2) . . . . ?
C2 C3 C6 C8 -179.51(17) . . . . ?
C3 C6 C8 O1 177.55(16) . . . . ?
C3 C6 C8 C9 -2.4(3) . . . . ?
C4 C1 C2 C3 1.5(3) . . . . ?
C4 C5 C6 C3 2.4(2) . . . . ?
C4 C5 C6 C8 -179.10(14) . . . . ?
C4 C5 C7 P1 -9.1(3) . . . . ?
C4 C5 C7 O1 179.25(16) . . . . ?
C5 C6 C8 O1 -0.58(17) . . . . ?
C5 C6 C8 C9 179.52(15) . . . . ?
C6 C5 C7 P1 171.28(13) . . . . ?
C6 C5 C7 O1 -0.36(17) . . . . ?
C6 C8 C9 C10 -179.52(16) . . . . ?
C7 P1 C23 C28 -65.9(2) . . . . ?
C7 P1 C23 C24 112.3(3) . . . . ?
C7 P1 C29 C30 -24.12(16) . . . . ?
C7 P1 C29 C34 161.47(13) . . . . ?
C7 O1 C8 C6 0.36(17) . . . . ?
C7 O1 C8 C9 -179.72(14) . . . . ?
C7 C5 C6 C3 -177.91(14) . . . . ?
C7 C5 C6 C8 0.57(17) . . . . ?
C8 O1 C7 P1 -173.13(11) . . . . ?
C8 O1 C7 C5 0.01(17) . . . . ?
C8 C9 C10 C11 -177.07(15) . . . . ?
C8 C9 C10 C17 4.4(3) . . . . ?
C9 C10 C11 C12 -137.77(16) . . . . ?
C9 C10 C11 C16 40.4(2) . . . . ?
C9 C10 C17 C18 -122.28(18) . . . . ?
C9 C10 C17 C22 61.1(2) . . . . ?
C10 C11 C12 C13 177.44(16) . . . . ?
C10 C11 C16 C15 -177.98(16) . . . . ?
C10 C17 C18 C19 -176.78(16) . . . . ?
C10 C17 C22 C21 176.08(16) . . . . ?
C11 C10 C17 C18 59.1(2) . . . . ?
C11 C10 C17 C22 -117.51(17) . . . . ?
C11 C12 C13 C14 1.3(3) . . . . ?
C12 C11 C16 C15 0.2(3) . . . . ?
C12 C13 C14 C15 -1.3(3) . . . . ?
C13 C14 C15 C16 0.7(3) . . . . ?
C14 C15 C16 C11 -0.2(3) . . . . ?
C16 C11 C12 C13 -0.8(3) . . . . ?
C17 C10 C11 C12 40.9(2) . . . . ?
C17 C10 C11 C16 -140.86(16) . . . . ?
C17 C18 C19 C20 0.8(3) . . . . ?
C18 C17 C22 C21 -0.6(2) . . . . ?
C18 C19 C20 C21 -0.9(3) . . . . ?
C19 C20 C21 C22 0.2(3) . . . . ?
C20 C21 C22 C17 0.5(3) . . . . ?
C22 C17 C18 C19 -0.1(3) . . . . ?
C23 P1 C7 O1 54.7(2) . . . . ?
C23 P1 C7 C5 -116.5(2) . . . . ?
C23 P1 C29 C30 -137.9(2) . . . . ?
C23 P1 C29 C34 47.7(2) . . . . ?
C23 C28 C27 C26 0.0 . . . . ?
C28 C23 C24 C25 0.0 . . . . ?
C28 C27 C26 C25 0.0 . . . . ?
C27 C26 C25 C24 0.0 . . . . ?
C26 C25 C24 C23 0.0 . . . . ?
C24 C23 C28 C27 0.0 . . . . ?
C29 P1 C7 O1 -59.38(14) . . . . ?
C29 P1 C7 C5 129.46(17) . . . . ?
C29 P1 C23 C28 48.9(3) . . . . ?
C29 P1 C23 C24 -132.9(2) . . . . ?
C29 C30 C31 C32 0.5(3) . . . . ?
C30 C29 C34 C33 0.2(3) . . . . ?
C30 C31 C32 C33 -0.1(3) . . . . ?
C31 C32 C33 C34 -0.2(3) . . . . ?
C32 C33 C34 C29 0.2(3) . . . . ?
C34 C29 C30 C31 -0.5(3) . . . . ?
C40 C37 C36 C35 0.0 . . . . ?
C37 C40 C39 P1 178.1(6) . . . . ?
C37 C40 C39 C38 0.0 . . . . ?
C37 C36 C35 C38 0.0 . . . . ?
C36 C35 C38 C39 0.0 . . . . ?
C35 C38 C39 P1 -178.1(6) . . . . ?
C35 C38 C39 C40 0.0 . . . . ?
C39 P1 C7 O1 50.5(3) . . . . ?
C39 P1 C7 C5 -120.7(3) . . . . ?
C39 P1 C29 C30 -133.0(3) . . . . ?
C39 P1 C29 C34 52.6(3) . . . . ?
C39 C40 C37 C36 0.0 . . . . ?

loop_
_platon_squeeze_void_nr
_platon_squeeze_void_average_x
_platon_squeeze_void_average_y
_platon_squeeze_void_average_z
_platon_squeeze_void_volume
_platon_squeeze_void_count_electrons
_platon_squeeze_void_content
1 0.457 0.349 0.082 19 8 ' '
2 0.543 0.651 0.917 19 8 ' '
